data_2202631
loop_
_publ_author_name
'Clark, J. Caleb'
'Talele, Tanaji'
'McLaughlin, Mark L.'
'Fronczek, Frank R.'

_publ_section_title
;
 (<i>E</i>)-3-Hexene-1,6-diyl dibenzoate
;
_journal_issue 7
_journal_name_full 'Acta Crystallographica Section E'
_journal_page_first o962
_journal_page_last o963
_journal_paper_doi 10.1107/S1600536803012315
_journal_volume 59
_journal_year 2003
_chemical_formula_moiety 'C20 H20 O4'
_chemical_formula_sum 'C20 H20 O4'
_chemical_formula_weight 324.36
_chemical_name_systematic
;
 ?
;
_space_group_IT_number 2
_symmetry_cell_setting triclinic
_symmetry_space_group_name_Hall '-P 1'
_symmetry_space_group_name_H-M 'P -1'
_atom_sites_solution_hydrogens geom
_atom_sites_solution_primary direct
_atom_sites_solution_secondary difmap
_audit_creation_method SHELXL-97
_cell_angle_alpha 67.424(17)
_cell_angle_beta 81.663(15)
_cell_angle_gamma 71.322(16)
_cell_formula_units_Z 1
_cell_length_a 6.829(3)
_cell_length_b 7.508(2)
_cell_length_c 9.460(4)
_cell_measurement_reflns_used 2385
_cell_measurement_temperature 100
_cell_measurement_theta_max 30.0
_cell_measurement_theta_min 2.5
_cell_volume 424.1(3)
_computing_cell_refinement 'DENZO and SCALEPACK'
_computing_data_collection 'COLLECT (Nonius, 2000)'
_computing_data_reduction 'DENZO and SCALEPACK (Otwinowski & Minor, 1997)'
_computing_molecular_graphics 'ORTEP-3 (Farrugia, 1997)'
_computing_publication_material 'SHELXL97 (Sheldrick, 1997)'
_computing_structure_refinement 'SHELXL97 (Sheldrick, 1997)'
_computing_structure_solution 'SIR97 (Altomare et al., 1999)'
_diffrn_ambient_temperature 100
_diffrn_measured_fraction_theta_full 0.992
_diffrn_measured_fraction_theta_max 0.992
_diffrn_measurement_device 'KappaCCD diffractometer (with Oxford Cryostream)'
_diffrn_measurement_method ' \w scans with \k offsets'
_diffrn_radiation_monochromator graphite
_diffrn_radiation_source 'fine-focus sealed tube'
_diffrn_radiation_type MoK\a
_diffrn_radiation_wavelength 0.71073
_diffrn_reflns_av_R_equivalents 0.021
_diffrn_reflns_av_sigmaI/netI 0.0363
_diffrn_reflns_limit_h_max 9
_diffrn_reflns_limit_h_min -9
_diffrn_reflns_limit_k_max 10
_diffrn_reflns_limit_k_min -10
_diffrn_reflns_limit_l_max 13
_diffrn_reflns_limit_l_min -13
_diffrn_reflns_number 9345
_diffrn_reflns_theta_full 30.0
_diffrn_reflns_theta_max 30.0
_diffrn_reflns_theta_min 3.1
_diffrn_standards_decay_% <2
_diffrn_standards_number 0
_exptl_absorpt_coefficient_mu 0.088
_exptl_absorpt_correction_type none
_exptl_crystal_colour colorless
_exptl_crystal_density_diffrn 1.270
_exptl_crystal_density_method 'not measured'
_exptl_crystal_description plate
_exptl_crystal_F_000 172
_exptl_crystal_size_max 0.42
_exptl_crystal_size_mid 0.37
_exptl_crystal_size_min 0.07
_refine_diff_density_max 0.30
_refine_diff_density_min -0.20
_refine_ls_extinction_method none
_refine_ls_goodness_of_fit_ref 1.045
_refine_ls_hydrogen_treatment constr
_refine_ls_matrix_type full
_refine_ls_number_parameters 109
_refine_ls_number_reflns 2480
_refine_ls_number_restraints 0
_refine_ls_restrained_S_all 1.045
_refine_ls_R_factor_all 0.056
_refine_ls_R_factor_gt 0.042
_refine_ls_shift/su_max 0.000
_refine_ls_shift/su_mean 0.000
_refine_ls_structure_factor_coef Fsqd
_refine_ls_weighting_details 'calc w = 1/[\s^2^(Fo^2^)+(0.0517P)^2^+0.0772P] where P = (Fo^2^+2Fc^2^)/3'
_refine_ls_weighting_scheme calc
_refine_ls_wR_factor_gt 0.104
_refine_ls_wR_factor_ref 0.113
_reflns_number_gt 1979
_reflns_number_total 2480
_reflns_threshold_expression I>2\s(I)
_cod_data_source_file fl6043.cif
_cod_data_source_block I
_cod_depositor_comments
;
The following automatic conversions were performed:
'_symmetry_cell_setting' value 'Triclinic' changed to 'triclinic'
according to '/home/saulius/struct/CIF-dictionaries/cif_core.dic'
dictionary named 'cif_core.dic' version 2.4.1 from 2010-06-29.

Automatic conversion script
Id: cif_fix_enum 1527 2010-12-29 10:47:43Z saulius 

The following automatic conversions were performed:

'_symmetry_cell_setting' value 'Triclinic' changed to 'triclinic'
according to /home/saulius/struct/CIF-dictionaries/cif_core.dic
dictionary named 'cif_core.dic' version 2.4.1 from 2010-06-29.

Automatic conversion script
Id: cif_fix_values 1715 2011-07-08 13:25:40Z adriana 
;
_cod_original_sg_symbol_H-M 'P -1          '
_cod_database_code 2202631
_cod_database_fobs_code 2202631

loop_
_symmetry_equiv_pos_as_xyz
'x, y, z'
'-x, -y, -z'

loop_
_atom_site_label
_atom_site_fract_x
_atom_site_fract_y
_atom_site_fract_z
_atom_site_U_iso_or_equiv
_atom_site_adp_type
_atom_site_calc_flag
_atom_site_refinement_flags
_atom_site_occupancy
_atom_site_disorder_assembly
_atom_site_disorder_group
_atom_site_type_symbol
O1 0.11730(10) 0.70498(11) 0.12298(8) 0.02549(17) Uani d . 1 . . O
O2 -0.22346(11) 0.81072(11) 0.17281(8) 0.02958(19) Uani d . 1 . . O
C1 0.43531(15) 0.47590(14) 0.46947(11) 0.0250(2) Uani d . 1 . . C
H1 0.3689 0.3797 0.5361 0.030 Uiso calc R 1 . . H
C2 0.38650(15) 0.56267(15) 0.30258(11) 0.0253(2) Uani d . 1 . . C
H2A 0.4299 0.4536 0.2603 0.030 Uiso calc R 1 . . H
H2B 0.4647 0.6609 0.2465 0.030 Uiso calc R 1 . . H
C3 0.15700(14) 0.66633(15) 0.27988(11) 0.0241(2) Uani d . 1 . . C
H3A 0.0760 0.5787 0.3515 0.029 Uiso calc R 1 . . H
H3B 0.1178 0.7943 0.2987 0.029 Uiso calc R 1 . . H
C4 -0.08221(14) 0.77226(14) 0.08580(11) 0.0226(2) Uani d . 1 . . C
C5 -0.10756(14) 0.79355(13) -0.07446(11) 0.0227(2) Uani d . 1 . . C
C6 -0.30669(15) 0.86558(15) -0.13057(12) 0.0263(2) Uani d . 1 . . C
H6 -0.4226 0.8959 -0.0660 0.032 Uiso calc R 1 . . H
C7 -0.33613(17) 0.89324(15) -0.28083(12) 0.0291(2) Uani d . 1 . . C
H7 -0.4718 0.9449 -0.3196 0.035 Uiso calc R 1 . . H
C8 -0.16690(17) 0.84526(15) -0.37391(12) 0.0302(2) Uani d . 1 . . C
H8 -0.1869 0.8639 -0.4765 0.036 Uiso calc R 1 . . H
C9 0.03194(17) 0.77001(16) -0.31778(12) 0.0297(2) Uani d . 1 . . C
H9 0.1473 0.7358 -0.3816 0.036 Uiso calc R 1 . . H
C10 0.06215(15) 0.74486(15) -0.16834(12) 0.0262(2) Uani d . 1 . . C
H10 0.1981 0.6946 -0.1302 0.031 Uiso calc R 1 . . H

loop_
_atom_site_aniso_label
_atom_site_aniso_U_11
_atom_site_aniso_U_22
_atom_site_aniso_U_33
_atom_site_aniso_U_12
_atom_site_aniso_U_13
_atom_site_aniso_U_23
O1 0.0179(3) 0.0336(4) 0.0233(3) -0.0050(3) -0.0009(2) -0.0104(3)
O2 0.0215(4) 0.0377(4) 0.0268(4) -0.0053(3) 0.0022(3) -0.0124(3)
C1 0.0202(4) 0.0246(4) 0.0279(5) -0.0047(3) -0.0003(3) -0.0085(4)
C2 0.0202(4) 0.0283(5) 0.0269(5) -0.0061(4) -0.0005(3) -0.0101(4)
C3 0.0208(4) 0.0276(5) 0.0224(5) -0.0053(3) -0.0011(3) -0.0087(4)
C4 0.0183(4) 0.0222(4) 0.0256(5) -0.0054(3) -0.0003(3) -0.0072(3)
C5 0.0218(4) 0.0202(4) 0.0247(5) -0.0053(3) -0.0007(3) -0.0071(3)
C6 0.0220(5) 0.0257(5) 0.0304(5) -0.0044(4) -0.0013(4) -0.0111(4)
C7 0.0277(5) 0.0271(5) 0.0328(5) -0.0053(4) -0.0072(4) -0.0109(4)
C8 0.0381(6) 0.0270(5) 0.0262(5) -0.0093(4) -0.0037(4) -0.0094(4)
C9 0.0305(5) 0.0300(5) 0.0280(5) -0.0073(4) 0.0037(4) -0.0125(4)
C10 0.0226(5) 0.0254(5) 0.0280(5) -0.0048(4) 0.0003(4) -0.0090(4)

loop_
_atom_type_symbol
_atom_type_description
_atom_type_scat_dispersion_real
_atom_type_scat_dispersion_imag
_atom_type_scat_source
C C 0.0033 0.0016 'International Tables Vol C Tables 4.2.6.8 and 6.1.1.4'
H H 0.0000 0.0000 'International Tables Vol C Tables 4.2.6.8 and 6.1.1.4'
O O 0.0106 0.0060 'International Tables Vol C Tables 4.2.6.8 and 6.1.1.4'

loop_
_geom_angle_atom_site_label_1
_geom_angle_atom_site_label_2
_geom_angle_atom_site_label_3
_geom_angle_site_symmetry_1
_geom_angle
_geom_angle_publ_flag
C4 O1 C3 . 115.89(7) y
C1 C1 C2 2_666 124.60(12) y
C1 C1 H1 2_666 117.7 ?
C2 C1 H1 . 117.7 ?
C1 C2 C3 . 110.66(8) ?
C1 C2 H2A . 109.5 ?
C3 C2 H2A . 109.5 ?
C1 C2 H2B . 109.5 ?
C3 C2 H2B . 109.5 ?
H2A C2 H2B . 108.1 ?
O1 C3 C2 . 106.81(8) ?
O1 C3 H3A . 110.4 ?
C2 C3 H3A . 110.4 ?
O1 C3 H3B . 110.4 ?
C2 C3 H3B . 110.4 ?
H3A C3 H3B . 108.6 ?
O2 C4 O1 . 123.51(9) ?
O2 C4 C5 . 124.63(9) ?
O1 C4 C5 . 111.86(8) ?
C6 C5 C10 . 119.82(10) ?
C6 C5 C4 . 118.50(9) ?
C10 C5 C4 . 121.68(9) ?
C7 C6 C5 . 120.16(9) ?
C7 C6 H6 . 119.9 ?
C5 C6 H6 . 119.9 ?
C8 C7 C6 . 119.80(10) ?
C8 C7 H7 . 120.1 ?
C6 C7 H7 . 120.1 ?
C7 C8 C9 . 120.31(10) ?
C7 C8 H8 . 119.8 ?
C9 C8 H8 . 119.8 ?
C10 C9 C8 . 120.04(10) ?
C10 C9 H9 . 120.0 ?
C8 C9 H9 . 120.0 ?
C9 C10 C5 . 119.85(10) ?
C9 C10 H10 . 120.1 ?
C5 C10 H10 . 120.1 ?

loop_
_geom_bond_atom_site_label_1
_geom_bond_atom_site_label_2
_geom_bond_site_symmetry_2
_geom_bond_distance
_geom_bond_publ_flag
O1 C4 . 1.3405(13) y
O1 C3 . 1.4479(13) y
O2 C4 . 1.2104(12) y
C1 C1 2_666 1.326(2) y
C1 C2 . 1.5006(15) ?
C1 H1 . 0.95 ?
C2 C3 . 1.5153(15) ?
C2 H2A . 0.99 ?
C2 H2B . 0.99 ?
C3 H3A . 0.99 ?
C3 H3B . 0.99 ?
C4 C5 . 1.4920(15) ?
C5 C6 . 1.3933(14) ?
C5 C10 . 1.3946(14) ?
C6 C7 . 1.3905(15) ?
C6 H6 . 0.95 ?
C7 C8 . 1.3865(16) ?
C7 H7 . 0.95 ?
C8 C9 . 1.3901(16) ?
C8 H8 . 0.95 ?
C9 C10 . 1.3898(15) ?
C9 H9 . 0.95 ?
C10 H10 . 0.95 ?

loop_
_geom_torsion_atom_site_label_1
_geom_torsion_atom_site_label_2
_geom_torsion_atom_site_label_3
_geom_torsion_atom_site_label_4
_geom_torsion_site_symmetry_1
_geom_torsion
_geom_torsion_publ_flag
C1 C1 C2 C3 2_666 -121.21(14) y
C4 O1 C3 C2 . 171.48(8) y
C1 C2 C3 O1 . -167.53(7) y
C3 O1 C4 O2 . 4.11(14) ?
C3 O1 C4 C5 . -175.94(7) y
O2 C4 C5 C6 . 1.05(14) ?
O1 C4 C5 C6 . -178.90(8) ?
O2 C4 C5 C10 . -179.45(9) ?
O1 C4 C5 C10 . 0.60(13) y
C10 C5 C6 C7 . -1.46(14) ?
C4 C5 C6 C7 . 178.05(8) ?
C5 C6 C7 C8 . 1.24(15) ?
C6 C7 C8 C9 . -0.11(15) ?
C7 C8 C9 C10 . -0.80(16) ?
C8 C9 C10 C5 . 0.58(15) ?
C6 C5 C10 C9 . 0.54(15) ?
C4 C5 C10 C9 . -178.95(9) ?
